data_1574463
loop_
_publ_author_name
'Metherall, Jessica P.'
'Corner, Philip A.'
'McCabe, James F.'
'Probert, Michael R.'
'Hall, Michael J.'

_publ_section_title
;
 High-throughput encapsulated nanodroplet screening for accelerated
 co-crystal discovery
;
_journal_issue 22
_journal_name_full 'Chemical Science'
_journal_page_first 9843
_journal_page_last 9853
_journal_paper_doi 10.1039/D4SC07556K
_journal_volume 16
_journal_year 2025
_chemical_formula_moiety 'C3 H3 O, C10 H8 N2'
_chemical_formula_sum 'C13 H11 N2 O'
_chemical_formula_weight 211.24
_chemical_name_systematic 4,4'-bipyridine_quinol
_space_group_crystal_system triclinic
_space_group_IT_number 2
_space_group_name_Hall '-P 1'
_space_group_name_H-M_alt 'P -1'
_atom_sites_solution_hydrogens mixed
_atom_sites_solution_primary dual
_audit_block_doi 10.5517/ccdc.csd.cc2kmbcx
_audit_creation_date 2024-07-15
_audit_creation_method
;
Olex2 1.5
(compiled 2024.02.16 svn.r378c4104 for OlexSys, GUI svn.r6928)
;
_audit_update_record
;
2024-07-18 deposited with the CCDC.	2025-04-22 downloaded from the CCDC.
;
_cell_angle_alpha 112.063(6)
_cell_angle_beta 109.788(6)
_cell_angle_gamma 94.584(5)
_cell_formula_units_Z 2
_cell_length_a 7.8241(4)
_cell_length_b 8.6299(5)
_cell_length_c 9.2154(6)
_cell_measurement_reflns_used 3023
_cell_measurement_temperature 150.01(10)
_cell_measurement_theta_max 75.9940
_cell_measurement_theta_min 5.5860
_cell_volume 527.10(7)
_computing_cell_refinement 'CrysAlisPro 1.171.42.73a (Rigaku OD, 2022)'
_computing_data_collection 'CrysAlisPro 1.171.42.73a (Rigaku OD, 2022)'
_computing_data_reduction 'CrysAlisPro 1.171.42.73a (Rigaku OD, 2022)'
_computing_molecular_graphics 'Olex2 1.5 (Dolomanov et al., 2009)'
_computing_publication_material 'Olex2 1.5 (Dolomanov et al., 2009)'
_computing_structure_refinement 'SHELXL 2018/3 (Sheldrick, 2015)'
_computing_structure_solution 'SHELXT 2018/2 (Sheldrick, 2018)'
_diffrn_ambient_environment N~2~
_diffrn_ambient_temperature 150.01(10)
_diffrn_detector 'Hybrid Pixel Array Detector'
_diffrn_detector_area_resol_mean 10.0000
_diffrn_detector_type 'HyPix-Arc 100'
_diffrn_measured_fraction_theta_full 0.997
_diffrn_measured_fraction_theta_max 0.908
_diffrn_measurement_details
;
List of Runs (angles in degrees, time in seconds):

  # Type    Start    End  Width  t~exp~   \w     \q     \k     \f   Frames
#--------------------------------------------------------------------------
  1  \w     48.00 104.00   0.50    0.60    --  108.19 -77.00  90.00  112
  2  \w     26.00  54.00   0.50    0.60    --   96.68 -61.00 150.00   56
  3  \w     20.00  49.00   0.50    0.60    --   96.68 -45.00  60.00   58
  4  \w     46.00 103.00   0.50    0.60    --  108.19 -77.00   0.00  114
  5  \w     17.00  49.00   0.50    0.60    --   96.68 -45.00 -60.00   64
  6  \w     19.00  51.00   0.50    0.60    --   96.68 -45.00-150.00   64
  7  \w     45.00  75.00   0.50    0.60    --  108.19 -77.00-180.00   60
  8  \w     93.00 118.00   0.50    0.60    --  108.19-134.00-179.00   50
  9  \w     40.00  66.00   0.50    0.60    --   48.00-134.00-179.00   52
 10  \w     63.00  89.00   0.50    0.60    --   96.68-136.00   1.00   52
 11  \w    -27.00  32.00   0.50    0.60    --  -48.75  19.00-180.00  118
 12  \w      3.00  30.00   0.50    0.60    --  -48.75  19.00 -90.00   54
 13  \w    -24.00   1.00   0.50    0.60    --  -48.75  19.00 -90.00   50
 14  \w    -48.00 -14.00   0.50    0.60    --  -92.21  45.00 -60.00   68
 15  \w    -45.00 -13.00   0.50    0.60    --  -92.21  45.00 120.00   64
 16  \w     72.00 117.00   0.50    0.60    --   48.00 136.00  65.00   90
 17  \w     97.00 177.00   0.50    0.60    --  108.19  45.00 150.00  160
 18  \w     72.00 109.00   0.50    0.60    --   48.00 134.00-112.00   74
 19  \w     76.00 120.00   0.50    0.60    --   48.00 125.00-180.00   88
 20  \w     75.00 101.00   0.50    0.60    --   48.00 125.00-120.00   52
 21  \w     82.00 119.00   0.50    0.60    --   96.68 136.00  65.00   74
 22  \w     68.00 123.00   0.50    0.60    --  108.19 134.00-112.00  110
 23  \w     24.00  65.00   0.50    0.60    --   48.00 -57.00-120.00   82
 24  \w    -29.00  -1.00   0.50    0.60    --   48.00 -57.00-120.00   56
 25  \w   -101.00 -70.00   0.50    0.60    --  -92.21 -61.00  30.00   62
 26  \w   -130.00-105.00   0.50    0.60    --  -92.21-136.00   1.00   50
 27  \w   -168.00 -84.00   0.50    0.60    --  -92.21 -61.00  60.00  168
 28  \w   -160.00-119.00   0.50    0.60    --  -92.21 -61.00  30.00   82
 29  \w    -67.00 -29.00   0.50    0.60    --  -92.21 125.00 -60.00   76
 30  \w    -90.00 -65.00   0.50    0.60    --  -48.75 134.00-112.00   50
 31  \w   -111.00 -61.00   0.50    0.60    --  -92.21 125.00-150.00  100
 32  \w    -47.00 -19.00   0.50    0.60    --  -92.21 125.00-150.00   56
 33  \w    -90.00 -64.00   0.50    0.60    --  -92.21 134.00-112.00   52
 34  \w   -112.00 -71.00   0.50    0.60    --  -92.21 125.00 -60.00   82
 35  \w    -90.00 -65.00   0.50    0.60    --  -48.75 136.00  65.00   50
 36  \w   -120.00 -62.00   0.50    0.60    --  -92.21 136.00  65.00  116
;
_diffrn_measurement_device 'four-circle diffractometer'
_diffrn_measurement_device_type 'XtaLAB Synergy, Single source at home/near, HyPix-Arc 100'
_diffrn_measurement_method '\w scans'
_diffrn_orient_matrix_type 'CrysAlisPro convention (1999,Acta A55,543-557)'
_diffrn_orient_matrix_UB_11 0.1280871000
_diffrn_orient_matrix_UB_12 -0.0098848000
_diffrn_orient_matrix_UB_13 0.1636658000
_diffrn_orient_matrix_UB_21 -0.0338997000
_diffrn_orient_matrix_UB_22 0.1702626000
_diffrn_orient_matrix_UB_23 0.1091126000
_diffrn_orient_matrix_UB_31 -0.1698502000
_diffrn_orient_matrix_UB_32 -0.1011545000
_diffrn_orient_matrix_UB_33 0.0021121000
_diffrn_radiation_monochromator mirror
_diffrn_radiation_probe x-ray
_diffrn_radiation_type 'Cu K\a'
_diffrn_radiation_wavelength 1.54184
_diffrn_reflns_av_R_equivalents 0.0238
_diffrn_reflns_av_unetI/netI 0.0295
_diffrn_reflns_Laue_measured_fraction_full 0.997
_diffrn_reflns_Laue_measured_fraction_max 0.908
_diffrn_reflns_limit_h_max 9
_diffrn_reflns_limit_h_min -9
_diffrn_reflns_limit_k_max 10
_diffrn_reflns_limit_k_min -10
_diffrn_reflns_limit_l_max 11
_diffrn_reflns_limit_l_min -10
_diffrn_reflns_number 5155
_diffrn_reflns_point_group_measured_fraction_full 0.997
_diffrn_reflns_point_group_measured_fraction_max 0.908
_diffrn_reflns_theta_full 67.684
_diffrn_reflns_theta_max 77.804
_diffrn_reflns_theta_min 5.649
_diffrn_source 'micro-focus sealed X-ray tube'
_diffrn_source_target Cu
_diffrn_source_type 'PhotonJet (Cu) X-ray Source'
_exptl_absorpt_coefficient_mu 0.693
_exptl_absorpt_correction_T_max 1.00000
_exptl_absorpt_correction_T_min 0.82258
_exptl_absorpt_correction_type multi-scan
_exptl_absorpt_process_details
;
CrysAlisPro 1.171.42.73a (Rigaku Oxford Diffraction, 2022)
Empirical absorption correction using spherical harmonics,
implemented in SCALE3 ABSPACK scaling algorithm.
;
_exptl_crystal_colour 'clear light colourless'
_exptl_crystal_colour_lustre clear
_exptl_crystal_colour_modifier light
_exptl_crystal_colour_primary colourless
_exptl_crystal_density_diffrn 1.331
_exptl_crystal_description plate
_exptl_crystal_F_000 222
_exptl_crystal_preparation
;
Crystallised from a saturated solution of 4,4'-bipyridine
and quinol (1:1) in 1,4-dioxane.
;
_exptl_crystal_recrystallization_method 'High-throughput screening via the ENaCt protocol using SPT Labtech mosquito.'
_exptl_crystal_size_max 0.32
_exptl_crystal_size_mid 0.22
_exptl_crystal_size_min 0.081
_refine_diff_density_max 0.180
_refine_diff_density_min -0.221
_refine_diff_density_rms 0.042
_refine_ls_extinction_method none
_refine_ls_goodness_of_fit_ref 1.079
_refine_ls_hydrogen_treatment mixed
_refine_ls_matrix_type full
_refine_ls_number_parameters 148
_refine_ls_number_reflns 2042
_refine_ls_number_restraints 102
_refine_ls_restrained_S_all 1.052
_refine_ls_R_factor_all 0.0441
_refine_ls_R_factor_gt 0.0400
_refine_ls_shift/su_max 0.000
_refine_ls_shift/su_mean 0.000
_refine_ls_structure_factor_coef Fsqd
_refine_ls_weighting_details 'w=1/[\s^2^(Fo^2^)+(0.0636P)^2^+0.0903P] where P=(Fo^2^+2Fc^2^)/3'
_refine_ls_weighting_scheme calc
_refine_ls_wR_factor_gt 0.1101
_refine_ls_wR_factor_ref 0.1137
_reflns_Friedel_coverage 0.000
_reflns_number_gt 1810
_reflns_number_total 2042
_reflns_threshold_expression 'I > 2\s(I)'
_cod_data_source_file d4sc07556k2.cif
_cod_data_source_block 44-bipyridine_quinol
_cod_depositor_comments 'Adding full bibliography for 1574434--1574463.cif.'
_cod_original_cell_volume 527.10(6)
_cod_database_code 1574463
_shelx_shelxl_version_number 2018/3
_chemical_oxdiff_formula 'C12 H10 O2 N6'
_shelx_space_group_comment
;
The symmetry employed for this shelxl refinement is uniquely defined
by the following loop, which should always be used as a source of
symmetry information in preference to the above space-group names.
They are only intended as comments.
;
_shelx_estimated_absorpt_t_max 0.946
_shelx_estimated_absorpt_t_min 0.685
_olex2_refinement_description
;
1. Fixed Uiso
 At 1.2 times of:
  All C(H) groups, All O(H) groups
2. Rigid body (RIGU) restrains
 All non-hydrogen atoms
 with sigma for 1-2 distances of 0.004 and sigma for 1-3 distances of 0.004
3.a Aromatic/amide H refined with riding coordinates:
 C2A(H2A), C2B(H2B), C3A(H3A), C3B(H3B), C4A(H4A), C5A(H5A), C7A(H7A),
 C8A(H8A), C9A(H9A), C10A(H10A)
;
_olex2_exptl_crystal_mounting_method
'Crystal mounted using inert oil from the encapsulation crystallisation technique onto a Mitegan Kapton micromount.'
_olex2_submission_original_sample_id 4,4'-bipyridine_quinol
_olex2_submission_special_instructions 'No special instructions were received'
_oxdiff_exptl_absorpt_empirical_details
;
Empirical correction (ABSPACK) includes:
- Absorption correction using spherical harmonics
- Frame scaling
;
_oxdiff_exptl_absorpt_empirical_full_max 1.575
_oxdiff_exptl_absorpt_empirical_full_min 0.591

loop_
_space_group_symop_operation_xyz
'x, y, z'
'-x, -y, -z'

loop_
_atom_site_label
_atom_site_type_symbol
_atom_site_fract_x
_atom_site_fract_y
_atom_site_fract_z
_atom_site_U_iso_or_equiv
_atom_site_adp_type
_atom_site_occupancy
_atom_site_site_symmetry_order
_atom_site_calc_flag
_atom_site_refinement_flags_posn
_atom_site_refinement_flags_adp
_atom_site_refinement_flags_occupancy
_atom_site_disorder_assembly
_atom_site_disorder_group
O1B O 0.10731(12) 0.20875(11) 0.02068(12) 0.0342(3) Uani 1 1 d . . . . .
H1B H 0.237(2) 0.230(2) 0.074(2) 0.041 Uiso 1 1 d . U . . .
N1A N 1.37953(15) 0.17743(15) 0.65400(15) 0.0376(3) Uani 1 1 d . . . . .
N2A N 0.48559(15) 0.25435(14) 0.18179(15) 0.0347(3) Uani 1 1 d . . . . .
C1A C 1.03108(17) 0.21957(16) 0.46802(16) 0.0279(3) Uani 1 1 d . . . . .
C1B C 0.05809(16) 0.35452(16) 0.01270(15) 0.0274(3) Uani 1 1 d . . . . .
C2A C 1.11464(17) 0.09636(16) 0.38886(17) 0.0312(3) Uani 1 1 d . . . . .
H2A H 1.055118 0.023957 0.269888 0.037 Uiso 1 1 calc R U . . .
C2B C -0.12835(16) 0.34322(16) -0.08052(15) 0.0277(3) Uani 1 1 d . . . . .
H2B H -0.217009 0.235846 -0.135894 0.033 Uiso 1 1 calc R U . . .
C3A C 1.28575(18) 0.08098(17) 0.48615(17) 0.0354(3) Uani 1 1 d . . . . .
H3A H 1.340290 -0.003911 0.429809 0.042 Uiso 1 1 calc R U . . .
C3B C -0.18563(16) 0.48708(16) -0.09320(15) 0.0273(3) Uani 1 1 d . . . . .
H3B H -0.313131 0.477461 -0.157433 0.033 Uiso 1 1 calc R U . . .
C4A C 1.29757(18) 0.29517(18) 0.72792(18) 0.0361(3) Uani 1 1 d . . . . .
H4A H 1.360791 0.365933 0.846998 0.043 Uiso 1 1 calc R U . . .
C5A C 1.12703(18) 0.32111(17) 0.64301(17) 0.0323(3) Uani 1 1 d . . . . .
H5A H 1.076027 0.406887 0.703074 0.039 Uiso 1 1 calc R U . . .
C6A C 0.84497(17) 0.23691(15) 0.36975(16) 0.0283(3) Uani 1 1 d . . . . .
C7A C 0.78276(17) 0.19227(16) 0.19546(16) 0.0305(3) Uani 1 1 d . . . . .
H7A H 0.861643 0.154366 0.137055 0.037 Uiso 1 1 calc R U . . .
C8A C 0.60483(18) 0.20368(17) 0.10814(18) 0.0335(3) Uani 1 1 d . . . . .
H8A H 0.565237 0.173963 -0.010381 0.040 Uiso 1 1 calc R U . . .
C9A C 0.54719(18) 0.30003(18) 0.34948(18) 0.0361(3) Uani 1 1 d . . . . .
H9A H 0.465553 0.338539 0.404542 0.043 Uiso 1 1 calc R U . . .
C10A C 0.72281(19) 0.29451(17) 0.44749(17) 0.0341(3) Uani 1 1 d . . . . .
H10A H 0.760030 0.329602 0.566683 0.041 Uiso 1 1 calc R U . . .

loop_
_atom_site_aniso_label
_atom_site_aniso_U_11
_atom_site_aniso_U_22
_atom_site_aniso_U_33
_atom_site_aniso_U_23
_atom_site_aniso_U_13
_atom_site_aniso_U_12
O1B 0.0273(5) 0.0331(5) 0.0373(5) 0.0145(4) 0.0070(4) 0.0111(4)
N1A 0.0266(6) 0.0430(7) 0.0337(6) 0.0134(5) 0.0042(5) 0.0096(5)
N2A 0.0274(5) 0.0358(6) 0.0385(7) 0.0160(5) 0.0089(5) 0.0129(5)
C1A 0.0251(6) 0.0296(6) 0.0288(7) 0.0137(5) 0.0091(5) 0.0068(5)
C1B 0.0255(6) 0.0325(6) 0.0230(6) 0.0107(5) 0.0088(5) 0.0117(5)
C2A 0.0277(6) 0.0321(6) 0.0273(6) 0.0099(5) 0.0062(5) 0.0087(5)
C2B 0.0234(6) 0.0314(6) 0.0227(6) 0.0079(5) 0.0070(5) 0.0054(5)
C3A 0.0285(6) 0.0361(7) 0.0342(7) 0.0109(6) 0.0078(5) 0.0121(5)
C3B 0.0196(5) 0.0361(7) 0.0218(6) 0.0098(5) 0.0059(4) 0.0089(5)
C4A 0.0284(6) 0.0408(7) 0.0281(7) 0.0100(6) 0.0047(5) 0.0052(5)
C5A 0.0293(6) 0.0336(7) 0.0296(7) 0.0106(5) 0.0098(5) 0.0086(5)
C6A 0.0263(6) 0.0274(6) 0.0299(7) 0.0127(5) 0.0088(5) 0.0084(5)
C7A 0.0282(6) 0.0340(7) 0.0305(7) 0.0150(5) 0.0111(5) 0.0112(5)
C8A 0.0307(7) 0.0371(7) 0.0317(7) 0.0162(6) 0.0089(5) 0.0113(5)
C9A 0.0310(7) 0.0403(7) 0.0392(8) 0.0160(6) 0.0160(6) 0.0153(6)
C10A 0.0325(7) 0.0389(7) 0.0297(7) 0.0131(6) 0.0118(5) 0.0137(5)

loop_
_atom_type_symbol
_atom_type_description
_atom_type_scat_dispersion_real
_atom_type_scat_dispersion_imag
_atom_type_scat_source
C C 0.0181 0.0091 'International Tables Vol C Tables 4.2.6.8 and 6.1.1.4'
H H 0.0000 0.0000 'International Tables Vol C Tables 4.2.6.8 and 6.1.1.4'
N N 0.0311 0.0180 'International Tables Vol C Tables 4.2.6.8 and 6.1.1.4'
O O 0.0492 0.0322 'International Tables Vol C Tables 4.2.6.8 and 6.1.1.4'

loop_
_citation_id
_citation_doi
_citation_year
1 10.26434/chemrxiv-2024-40s32 2024

loop_
_geom_angle_atom_site_label_1
_geom_angle_atom_site_label_2
_geom_angle_atom_site_label_3
_geom_angle
_geom_angle_site_symmetry_1
_geom_angle_site_symmetry_3
_geom_angle_publ_flag
C1B O1B H1B 109.8(9) . . ?
C4A N1A C3A 115.68(11) . . ?
C9A N2A C8A 116.83(11) . . ?
C2A C1A C5A 117.15(11) . . ?
C2A C1A C6A 120.87(11) . . ?
C5A C1A C6A 121.96(11) . . ?
O1B C1B C2B 118.27(11) . . ?
O1B C1B C3B 122.90(11) . 2_565 ?
C3B C1B C2B 118.83(11) 2_565 . ?
C1A C2A H2A 120.5 . . ?
C3A C2A C1A 119.04(12) . . ?
C3A C2A H2A 120.5 . . ?
C1B C2B H2B 119.7 . . ?
C3B C2B C1B 120.61(12) . . ?
C3B C2B H2B 119.7 . . ?
N1A C3A C2A 124.51(12) . . ?
N1A C3A H3A 117.7 . . ?
C2A C3A H3A 117.7 . . ?
C1B C3B H3B 119.7 2_565 . ?
C2B C3B C1B 120.56(11) . 2_565 ?
C2B C3B H3B 119.7 . . ?
N1A C4A H4A 117.7 . . ?
N1A C4A C5A 124.54(12) . . ?
C5A C4A H4A 117.7 . . ?
C1A C5A H5A 120.5 . . ?
C4A C5A C1A 119.07(12) . . ?
C4A C5A H5A 120.5 . . ?
C7A C6A C1A 121.61(11) . . ?
C7A C6A C10A 117.10(11) . . ?
C10A C6A C1A 121.27(12) . . ?
C6A C7A H7A 120.3 . . ?
C8A C7A C6A 119.37(12) . . ?
C8A C7A H7A 120.3 . . ?
N2A C8A C7A 123.53(12) . . ?
N2A C8A H8A 118.2 . . ?
C7A C8A H8A 118.2 . . ?
N2A C9A H9A 118.1 . . ?
N2A C9A C10A 123.76(12) . . ?
C10A C9A H9A 118.1 . . ?
C6A C10A H10A 120.3 . . ?
C9A C10A C6A 119.37(12) . . ?
C9A C10A H10A 120.3 . . ?

loop_
_geom_bond_atom_site_label_1
_geom_bond_atom_site_label_2
_geom_bond_distance
_geom_bond_site_symmetry_2
_geom_bond_publ_flag
O1B H1B 0.932(17) . ?
O1B C1B 1.3652(15) . ?
N1A C3A 1.3381(18) . ?
N1A C4A 1.3370(18) . ?
N2A C8A 1.3390(17) . ?
N2A C9A 1.3355(18) . ?
C1A C2A 1.3933(17) . ?
C1A C5A 1.3948(18) . ?
C1A C6A 1.4855(17) . ?
C1B C2B 1.3933(16) . ?
C1B C3B 1.3905(18) 2_565 ?
C2A H2A 0.9500 . ?
C2A C3A 1.3853(17) . ?
C2B H2B 0.9500 . ?
C2B C3B 1.3850(17) . ?
C3A H3A 0.9500 . ?
C3B H3B 0.9500 . ?
C4A H4A 0.9500 . ?
C4A C5A 1.3839(18) . ?
C5A H5A 0.9500 . ?
C6A C7A 1.3932(18) . ?
C6A C10A 1.3949(18) . ?
C7A H7A 0.9500 . ?
C7A C8A 1.3850(17) . ?
C8A H8A 0.9500 . ?
C9A H9A 0.9500 . ?
C9A C10A 1.3815(18) . ?
C10A H10A 0.9500 . ?

loop_
_geom_torsion_atom_site_label_1
_geom_torsion_atom_site_label_2
_geom_torsion_atom_site_label_3
_geom_torsion_atom_site_label_4
_geom_torsion
_geom_torsion_site_symmetry_1
_geom_torsion_site_symmetry_2
_geom_torsion_site_symmetry_3
_geom_torsion_site_symmetry_4
_geom_torsion_publ_flag
O1B C1B C2B C3B -179.78(11) . . . . ?
N1A C4A C5A C1A -0.2(2) . . . . ?
N2A C9A C10A C6A -0.6(2) . . . . ?
C1A C2A C3A N1A -0.1(2) . . . . ?
C1A C6A C7A C8A 177.18(11) . . . . ?
C1A C6A C10A C9A -176.57(12) . . . . ?
C1B C2B C3B C1B -0.2(2) . . . 2_565 ?
C2A C1A C5A C4A 0.08(19) . . . . ?
C2A C1A C6A C7A -28.06(18) . . . . ?
C2A C1A C6A C10A 150.23(13) . . . . ?
C3A N1A C4A C5A 0.1(2) . . . . ?
C3B C1B C2B C3B 0.2(2) 2_565 . . . ?
C4A N1A C3A C2A 0.0(2) . . . . ?
C5A C1A C2A C3A 0.05(19) . . . . ?
C5A C1A C6A C7A 153.89(13) . . . . ?
C5A C1A C6A C10A -27.82(19) . . . . ?
C6A C1A C2A C3A -178.09(12) . . . . ?
C6A C1A C5A C4A 178.20(12) . . . . ?
C6A C7A C8A N2A -0.7(2) . . . . ?
C7A C6A C10A C9A 1.79(19) . . . . ?
C8A N2A C9A C10A -1.2(2) . . . . ?
C9A N2A C8A C7A 1.9(2) . . . . ?
C10A C6A C7A C8A -1.18(19) . . . . ?
